data_2203783
loop_
_publ_author_name
'Ngala, Katana'
'Zavalij, Peter Y.'
'Whittingham, M. Stanley'

_publ_section_title
;
 Tetrakis(tetramethylammonium) di-\m-sulfato-bis[oxosulfatovanadate(V)]
;
_journal_issue 6
_journal_name_full 'Acta Crystallographica Section E'
_journal_page_first m881
_journal_page_last m883
_journal_paper_doi 10.1107/S1600536804012589
_journal_volume 60
_journal_year 2004
_chemical_formula_iupac '(C4 H12 N)4 [V2 O2 (S O4)4]'
_chemical_formula_moiety '4C4 H12 N1 + , O18 S4 V2 4-'
_chemical_formula_structural '[N (C H3)4]4 [(V O)2 (S O4)4]'
_chemical_formula_sum 'C16 H48 N4 O18 S4 V2'
_chemical_formula_weight 814.71
_chemical_name_common 'tetramethylammonium oxodisulfatevanadate'
_chemical_name_systematic
;
Tetrakis(tetramethylammonium) di-am-sulfato-bis[oxosulfatovanadium(V)]
;
_space_group_IT_number 14
_symmetry_cell_setting monoclinic
_symmetry_space_group_name_Hall '-P 2yn'
_symmetry_space_group_name_H-M 'P 1 21/n 1'
_atom_sites_solution_hydrogens geom
_atom_sites_solution_primary direct
_atom_sites_solution_secondary difmap
_audit_creation_method 'SHELXL97 and ZCIF'
_cell_angle_alpha 90.00
_cell_angle_beta 95.171(2)
_cell_angle_gamma 90.00
_cell_formula_units_Z 2
_cell_length_a 13.1346(12)
_cell_length_b 9.2316(9)
_cell_length_c 14.2385(14)
_cell_measurement_reflns_used 2879
_cell_measurement_temperature 295(2)
_cell_measurement_theta_max 28.5
_cell_measurement_theta_min 2.6
_cell_volume 1719.4(3)
_computing_cell_refinement 'SAINT (Bruker, 1999)'
_computing_data_collection 'SMART (Bruker, 1999)'
_computing_data_reduction SAINT
_computing_molecular_graphics 'ATOMS (Dowty, 1999)'
_computing_publication_material 'SHELXL97 and PLATON (Spek, 1990)'
_computing_structure_refinement 'SHELXL97 (Sheldrick, 1997)'
_computing_structure_solution 'SHELXS86 (Sheldrick, 1990)'
_diffrn_ambient_temperature 295(2)
_diffrn_detector_area_resol_mean 8.33
_diffrn_measured_fraction_theta_full 0.995
_diffrn_measured_fraction_theta_max 0.995
_diffrn_measurement_device_type 'Bruker SMART APEX three-circle'
_diffrn_measurement_method \w
_diffrn_radiation_monochromator graphite
_diffrn_radiation_source 'fine-focus sealed tube'
_diffrn_radiation_type MoK\a
_diffrn_radiation_wavelength 0.71073
_diffrn_reflns_av_R_equivalents 0.0274
_diffrn_reflns_av_sigmaI/netI 0.0172
_diffrn_reflns_limit_h_max 16
_diffrn_reflns_limit_h_min -16
_diffrn_reflns_limit_k_max 11
_diffrn_reflns_limit_k_min -11
_diffrn_reflns_limit_l_max 17
_diffrn_reflns_limit_l_min -17
_diffrn_reflns_number 18354
_diffrn_reflns_theta_full 26.37
_diffrn_reflns_theta_max 26.37
_diffrn_reflns_theta_min 2.02
_diffrn_standards_decay_% 0.00
_exptl_absorpt_coefficient_mu 0.861
_exptl_absorpt_correction_T_max 0.879
_exptl_absorpt_correction_T_min 0.758
_exptl_absorpt_correction_type multi-scan
_exptl_absorpt_process_details '(XPREP in SHELXL97; Sheldrick, 1997)'
_exptl_crystal_colour blue
_exptl_crystal_density_diffrn 1.574
_exptl_crystal_density_meas ?
_exptl_crystal_description prism
_exptl_crystal_F_000 852
_exptl_crystal_size_max 0.38
_exptl_crystal_size_mid 0.36
_exptl_crystal_size_min 0.15
_refine_diff_density_max 0.453
_refine_diff_density_min -0.224
_refine_ls_extinction_method none
_refine_ls_goodness_of_fit_ref 1.000
_refine_ls_hydrogen_treatment refU
_refine_ls_matrix_type full
_refine_ls_number_parameters 231
_refine_ls_number_reflns 3504
_refine_ls_number_restraints 0
_refine_ls_restrained_S_all 1.000
_refine_ls_R_factor_all 0.0336
_refine_ls_R_factor_gt 0.0309
_refine_ls_shift/su_max 0.001
_refine_ls_shift/su_mean 0.000
_refine_ls_structure_factor_coef Fsqd
_refine_ls_weighting_details 'w = 1/[\s^2^(Fo^2^)+(0.04P)^2^+0.923P], P=(max(Fo^2^,0)+2Fc^2^)/3'
_refine_ls_weighting_scheme calc
_refine_ls_wR_factor_gt 0.0758
_refine_ls_wR_factor_ref 0.0777
_reflns_number_gt 3244
_reflns_number_total 3504
_reflns_threshold_expression I>2\s(I)
_cod_data_source_file lh6220.cif
_cod_data_source_block I
_cod_depositor_comments
;
The following automatic conversions were performed:
'_symmetry_cell_setting' value 'Monoclinic' changed to 'monoclinic'
according to '/home/saulius/struct/CIF-dictionaries/cif_core.dic'
dictionary named 'cif_core.dic' version 2.4.1 from 2010-06-29.

Automatic conversion script
Id: cif_fix_enum 1527 2010-12-29 10:47:43Z saulius 

The following automatic conversions were performed:

'_symmetry_cell_setting' value 'Monoclinic' changed to 'monoclinic'
according to /home/saulius/struct/CIF-dictionaries/cif_core.dic
dictionary named 'cif_core.dic' version 2.4.1 from 2010-06-29.

Automatic conversion script
Id: cif_fix_values 1715 2011-07-08 13:25:40Z adriana 
;
_cod_original_sg_symbol_H-M 'P 21/n'
_cod_database_code 2203783

loop_
_symmetry_equiv_pos_as_xyz
'x, y, z'
'-x+1/2, y+1/2, -z+1/2'
'-x, -y, -z'
'x-1/2, -y-1/2, z-1/2'

loop_
_atom_site_label
_atom_site_fract_x
_atom_site_fract_y
_atom_site_fract_z
_atom_site_U_iso_or_equiv
_atom_site_adp_type
_atom_site_calc_flag
_atom_site_refinement_flags
_atom_site_occupancy
_atom_site_type_symbol
V1 0.14798(2) 0.55928(3) 0.44158(2) 0.03007(10) Uani d . 1 V
O1 0.13229(12) 0.44128(16) 0.36135(10) 0.0487(4) Uani d . 1 O
S1 0.08231(3) 0.33780(5) 0.59639(3) 0.03758(13) Uani d . 1 S
O2 0.10353(11) 0.48682(16) 0.55995(9) 0.0428(3) Uani d . 1 O
O3 -0.02854(10) 0.31090(15) 0.57296(13) 0.0532(4) Uani d . 1 O
O4 0.10317(15) 0.3422(2) 0.69726(12) 0.0755(6) Uani d . 1 O
O5 0.13834(14) 0.2298(2) 0.55067(15) 0.0725(5) Uani d . 1 O
S2 0.33012(3) 0.67973(5) 0.44705(3) 0.03788(13) Uani d . 1 S
O6 0.29394(10) 0.54562(16) 0.49561(10) 0.0441(3) Uani d . 1 O
O7 0.40144(11) 0.64549(18) 0.38022(12) 0.0563(4) Uani d . 1 O
O8 0.22771(10) 0.72647(15) 0.39791(10) 0.0451(3) Uani d . 1 O
O9 0.36687(12) 0.7871(2) 0.51426(13) 0.0656(5) Uani d . 1 O
N1 0.36639(11) 0.15700(17) 0.37964(11) 0.0364(3) Uani d . 1 N
C1 0.44383(17) 0.0466(2) 0.35789(17) 0.0498(5) Uani d . 1 C
H1A 0.4302 -0.0428 0.3888 0.077(9) Uiso calc R 1 H
H1B 0.5109 0.0804 0.3799 0.071(8) Uiso calc R 1 H
H1C 0.4402 0.0312 0.2910 0.061(7) Uiso calc R 1 H
C2 0.26219(16) 0.1066(3) 0.34473(18) 0.0564(6) Uani d . 1 C
H2A 0.2125 0.1758 0.3618 0.076(9) Uiso calc R 1 H
H2B 0.2490 0.0145 0.3725 0.058(7) Uiso calc R 1 H
H2C 0.2578 0.0970 0.2773 0.076(9) Uiso calc R 1 H
C3 0.37061(17) 0.1800(3) 0.48337(15) 0.0539(6) Uani d . 1 C
H3A 0.3198 0.2497 0.4971 0.072(8) Uiso calc R 1 H
H3B 0.4371 0.2151 0.5060 0.060(7) Uiso calc R 1 H
H3C 0.3576 0.0900 0.5139 0.071(8) Uiso calc R 1 H
C4 0.3898(2) 0.2950(3) 0.3322(2) 0.0631(6) Uani d . 1 C
H4A 0.3872 0.2796 0.2653 0.090(10) Uiso calc R 1 H
H4B 0.4569 0.3275 0.3552 0.074(9) Uiso calc R 1 H
H4C 0.3403 0.3671 0.3454 0.096(11) Uiso calc R 1 H
N2 0.10944(12) 0.87828(19) 0.70926(11) 0.0411(4) Uani d . 1 N
C5 0.13391(19) 0.9830(3) 0.78671(17) 0.0565(6) Uani d . 1 C
H5A 0.1275 1.0799 0.7624 0.070(8) Uiso calc R 1 H
H5B 0.2027 0.9674 0.8137 0.076(9) Uiso calc R 1 H
H5C 0.0875 0.9697 0.8343 0.081(9) Uiso calc R 1 H
C6 0.0064(2) 0.9132(4) 0.6624(2) 0.0757(8) Uani d . 1 C
H6A -0.0438 0.9027 0.7069 0.086(10) Uiso calc R 1 H
H6B -0.0092 0.8484 0.6104 0.109(12) Uiso calc R 1 H
H6C 0.0059 1.0112 0.6398 0.110(13) Uiso calc R 1 H
C7 0.1103(3) 0.7304(3) 0.7501(2) 0.0776(9) Uani d . 1 C
H7A 0.0595 0.7239 0.7943 0.095(10) Uiso calc R 1 H
H7B 0.1765 0.7108 0.7818 0.121(15) Uiso calc R 1 H
H7C 0.0956 0.6609 0.7006 0.098(11) Uiso calc R 1 H
C8 0.1873(2) 0.8882(3) 0.6402(2) 0.0689(7) Uani d . 1 C
H8A 0.1707 0.8209 0.5897 0.111(12) Uiso calc R 1 H
H8B 0.2534 0.8652 0.6709 0.082(9) Uiso calc R 1 H
H8C 0.1881 0.9847 0.6153 0.085(10) Uiso calc R 1 H

loop_
_atom_site_aniso_label
_atom_site_aniso_U_11
_atom_site_aniso_U_22
_atom_site_aniso_U_33
_atom_site_aniso_U_12
_atom_site_aniso_U_13
_atom_site_aniso_U_23
V1 0.02584(15) 0.03179(17) 0.03249(17) -0.00425(11) 0.00205(11) 0.00219(11)
O1 0.0522(9) 0.0503(8) 0.0432(8) -0.0071(7) 0.0020(6) -0.0079(6)
S1 0.0268(2) 0.0433(3) 0.0429(3) 0.00368(18) 0.00449(18) 0.0134(2)
O2 0.0441(7) 0.0462(8) 0.0391(7) -0.0133(6) 0.0091(6) 0.0029(6)
O3 0.0305(7) 0.0386(8) 0.0894(12) -0.0017(6) -0.0003(7) 0.0088(7)
O4 0.0796(12) 0.0975(15) 0.0474(9) -0.0065(11) -0.0058(9) 0.0284(9)
O5 0.0594(10) 0.0584(11) 0.1040(15) 0.0205(8) 0.0316(10) 0.0115(10)
S2 0.0280(2) 0.0435(3) 0.0429(3) -0.00921(18) 0.00739(18) -0.0029(2)
O6 0.0289(6) 0.0549(9) 0.0475(8) -0.0043(6) -0.0015(6) 0.0143(6)
O7 0.0443(8) 0.0627(10) 0.0655(10) -0.0075(7) 0.0248(7) -0.0049(8)
O8 0.0358(7) 0.0418(7) 0.0574(9) -0.0067(6) 0.0031(6) 0.0153(7)
O9 0.0477(9) 0.0787(12) 0.0715(11) -0.0256(8) 0.0120(8) -0.0282(9)
N1 0.0317(8) 0.0384(8) 0.0391(8) 0.0006(6) 0.0022(6) -0.0020(7)
C1 0.0434(11) 0.0526(13) 0.0539(13) 0.0091(9) 0.0066(9) -0.0082(10)
C2 0.0372(11) 0.0626(15) 0.0672(15) -0.0057(10) -0.0083(10) -0.0047(12)
C3 0.0465(12) 0.0747(16) 0.0409(11) 0.0044(11) 0.0063(9) -0.0088(11)
C4 0.0752(17) 0.0463(13) 0.0685(16) -0.0074(12) 0.0108(13) 0.0067(12)
N2 0.0388(8) 0.0445(9) 0.0406(9) -0.0045(7) 0.0075(7) -0.0063(7)
C5 0.0561(14) 0.0554(14) 0.0567(14) 0.0012(11) -0.0023(11) -0.0166(11)
C6 0.0470(14) 0.111(3) 0.0663(17) -0.0128(14) -0.0095(12) -0.0036(17)
C7 0.103(2) 0.0459(14) 0.088(2) -0.0065(14) 0.0316(19) 0.0002(14)
C8 0.0629(16) 0.085(2) 0.0629(16) -0.0048(14) 0.0305(13) -0.0060(15)

loop_
_atom_type_symbol
_atom_type_description
_atom_type_scat_dispersion_real
_atom_type_scat_dispersion_imag
_atom_type_scat_source
C C 0.0033 0.0016 'International Tables Vol C Tables 4.2.6.8 and 6.1.1.4'
H H 0.0000 0.0000 'International Tables Vol C Tables 4.2.6.8 and 6.1.1.4'
N N 0.0061 0.0033 'International Tables Vol C Tables 4.2.6.8 and 6.1.1.4'
O O 0.0106 0.0060 'International Tables Vol C Tables 4.2.6.8 and 6.1.1.4'
S S 0.1246 0.1234 'International Tables Vol C Tables 4.2.6.8 and 6.1.1.4'
V V 0.3005 0.5294 'International Tables Vol C Tables 4.2.6.8 and 6.1.1.4'

loop_
_geom_angle_atom_site_label_1
_geom_angle_atom_site_label_2
_geom_angle_atom_site_label_3
_geom_angle_site_symmetry_1
_geom_angle_site_symmetry_3
_geom_angle
_geom_angle_publ_flag
O1 V1 O2 . . 111.03(7) yes
O1 V1 O3 . 3_566 107.03(8) yes
O2 V1 O3 . 3_566 90.11(7) yes
O1 V1 O8 . . 110.26(7) yes
O2 V1 O8 . . 137.78(6) yes
O3 V1 O8 3_566 . 86.11(6) yes
O1 V1 O6 . . 107.00(7) yes
O2 V1 O6 . . 89.84(6) yes
O3 V1 O6 3_566 . 143.48(6) yes
O8 V1 O6 . . 69.98(6) yes
O5 S1 O4 . . 114.49(13) yes
O5 S1 O3 . . 108.38(11) ?
O4 S1 O3 . . 108.89(11) ?
O5 S1 O2 . . 111.19(9) ?
O4 S1 O2 . . 107.10(10) ?
O3 S1 O2 . . 106.48(8) yes
S1 O2 V1 . . 133.66(9) ?
S1 O3 V1 . 3_566 132.62(9) ?
O7 S2 O9 . . 113.36(10) yes
O7 S2 O6 . . 111.99(9) ?
O9 S2 O6 . . 111.21(10) ?
O7 S2 O8 . . 111.20(9) ?
O9 S2 O8 . . 109.99(10) ?
O6 S2 O8 . . 98.10(7) yes
S2 O6 V1 . . 95.85(7) ?
S2 O8 V1 . . 95.99(7) ?
C4 N1 C2 . . 109.72(18) ?
C4 N1 C3 . . 109.76(18) ?
C2 N1 C3 . . 109.09(17) ?
C4 N1 C1 . . 108.55(17) ?
C2 N1 C1 . . 109.94(17) ?
C3 N1 C1 . . 109.78(16) ?
N1 C1 H1A . . 109.5 ?
N1 C1 H1B . . 109.5 ?
H1A C1 H1B . . 109.5 ?
N1 C1 H1C . . 109.5 ?
H1A C1 H1C . . 109.5 ?
H1B C1 H1C . . 109.5 ?
N1 C2 H2A . . 109.5 ?
N1 C2 H2B . . 109.5 ?
H2A C2 H2B . . 109.5 ?
N1 C2 H2C . . 109.5 ?
H2A C2 H2C . . 109.5 ?
H2B C2 H2C . . 109.5 ?
N1 C3 H3A . . 109.5 ?
N1 C3 H3B . . 109.5 ?
H3A C3 H3B . . 109.5 ?
N1 C3 H3C . . 109.5 ?
H3A C3 H3C . . 109.5 ?
H3B C3 H3C . . 109.5 ?
N1 C4 H4A . . 109.5 ?
N1 C4 H4B . . 109.5 ?
H4A C4 H4B . . 109.5 ?
N1 C4 H4C . . 109.5 ?
H4A C4 H4C . . 109.5 ?
H4B C4 H4C . . 109.5 ?
C5 N2 C7 . . 108.4(2) ?
C5 N2 C8 . . 109.72(19) ?
C7 N2 C8 . . 109.5(2) ?
C5 N2 C6 . . 108.64(19) ?
C7 N2 C6 . . 110.5(2) ?
C8 N2 C6 . . 110.0(2) ?
N2 C5 H5A . . 109.5 ?
N2 C5 H5B . . 109.5 ?
H5A C5 H5B . . 109.5 ?
N2 C5 H5C . . 109.5 ?
H5A C5 H5C . . 109.5 ?
H5B C5 H5C . . 109.5 ?
N2 C6 H6A . . 109.5 ?
N2 C6 H6B . . 109.5 ?
H6A C6 H6B . . 109.5 ?
N2 C6 H6C . . 109.5 ?
H6A C6 H6C . . 109.5 ?
H6B C6 H6C . . 109.5 ?
N2 C7 H7A . . 109.5 ?
N2 C7 H7B . . 109.5 ?
H7A C7 H7B . . 109.5 ?
N2 C7 H7C . . 109.5 ?
H7A C7 H7C . . 109.5 ?
H7B C7 H7C . . 109.5 ?
N2 C8 H8A . . 109.5 ?
N2 C8 H8B . . 109.5 ?
H8A C8 H8B . . 109.5 ?
N2 C8 H8C . . 109.5 ?
H8A C8 H8C . . 109.5 ?
H8B C8 H8C . . 109.5 ?

loop_
_geom_bond_atom_site_label_1
_geom_bond_atom_site_label_2
_geom_bond_site_symmetry_2
_geom_bond_distance
_geom_bond_publ_flag
V1 O1 . 1.5785(14) yes
V1 O2 . 1.9509(13) yes
V1 O3 3_566 1.9702(14) yes
V1 O8 . 1.9957(13) yes
V1 O6 . 2.0043(13) yes
S1 O5 . 1.4305(17) yes
S1 O4 . 1.4382(18) yes
S1 O3 . 1.4850(14) yes
S1 O2 . 1.5052(14) yes
S2 O7 . 1.4296(15) yes
S2 O9 . 1.4314(16) yes
S2 O6 . 1.5151(14) yes
S2 O8 . 1.5216(14) yes
N1 C4 . 1.487(3) yes
N1 C2 . 1.488(2) yes
N1 C3 . 1.488(3) yes
N1 C1 . 1.492(3) yes
C1 H1A . 0.9600 ?
C1 H1B . 0.9600 ?
C1 H1C . 0.9600 ?
C2 H2A . 0.9600 ?
C2 H2B . 0.9600 ?
C2 H2C . 0.9600 ?
C3 H3A . 0.9600 ?
C3 H3B . 0.9600 ?
C3 H3C . 0.9600 ?
C4 H4A . 0.9600 ?
C4 H4B . 0.9600 ?
C4 H4C . 0.9600 ?
N2 C5 . 1.480(3) yes
N2 C7 . 1.483(3) yes
N2 C8 . 1.484(3) yes
N2 C6 . 1.489(3) yes
C5 H5A . 0.9600 ?
C5 H5B . 0.9600 ?
C5 H5C . 0.9600 ?
C6 H6A . 0.9600 ?
C6 H6B . 0.9600 ?
C6 H6C . 0.9600 ?
C7 H7A . 0.9600 ?
C7 H7B . 0.9600 ?
C7 H7C . 0.9600 ?
C8 H8A . 0.9600 ?
C8 H8B . 0.9600 ?
C8 H8C . 0.9600 ?

loop_
_geom_torsion_atom_site_label_1
_geom_torsion_atom_site_label_2
_geom_torsion_atom_site_label_3
_geom_torsion_atom_site_label_4
_geom_torsion_site_symmetry_1
_geom_torsion_site_symmetry_4
_geom_torsion
O5 S1 O2 V1 . . 25.30(16)
O4 S1 O2 V1 . . 151.06(13)
O3 S1 O2 V1 . . -92.57(13)
O1 V1 O2 S1 . . 17.19(15)
O3 V1 O2 S1 3_566 . 125.53(12)
O8 V1 O2 S1 . . -150.16(10)
O6 V1 O2 S1 . . -90.99(12)
O5 S1 O3 V1 . 3_566 -149.26(14)
O4 S1 O3 V1 . 3_566 85.61(16)
O2 S1 O3 V1 . 3_566 -29.56(17)
O7 S2 O6 V1 . . -114.45(9)
O9 S2 O6 V1 . . 117.58(9)
O8 S2 O6 V1 . . 2.39(9)
O1 V1 O6 S2 . . 103.98(9)
O2 V1 O6 S2 . . -144.04(8)
O3 V1 O6 S2 3_566 . -54.08(13)
O8 V1 O6 S2 . . -1.92(7)
O7 S2 O8 V1 . . 115.04(9)
O9 S2 O8 V1 . . -118.55(9)
O6 S2 O8 V1 . . -2.40(9)
O1 V1 O8 S2 . . -99.46(9)
O2 V1 O8 S2 . . 67.96(11)
O3 V1 O8 S2 3_566 . 153.81(9)
O6 V1 O8 S2 . . 1.91(7)
